data_4300283
loop_
_publ_author_name
'Luzyanin, Konstantin V.'
'Kukushkin, Vadim Yu.'
'Ryabov, Alexander D.'
'Haukka, Matti'
'Pombeiro, Armando J. L.'

_publ_section_title
;
 Kinetic and Mechanistic Study of the Pt(II) versus Pt(IV) Effect in
 the Platinum-Mediated Nitrile--Hydroxylamine Coupling
;
_journal_coden_ASTM INOCAJ
_journal_issue 8
_journal_name_full 'Inorganic Chemistry'
_journal_page_first 2944
_journal_page_last 2953
_journal_paper_doi 10.1021/ic048388c
_journal_volume 44
_journal_year 2005
_chemical_formula_sum 'C42 H42 Cl5 N2 O P Pt'
_chemical_formula_weight 994.09
_chemical_name_common '[Ph3PCH2Ph][PtCl5{NHC(Et)ON(CH2Ph)2}]'
_space_group_IT_number 61
_symmetry_cell_setting orthorhombic
_symmetry_space_group_name_Hall '-P 2ac 2ab'
_symmetry_space_group_name_H-M 'P b c a'
_cell_angle_alpha 90.00
_cell_angle_beta 90.00
_cell_angle_gamma 90.00
_cell_formula_units_Z 8
_cell_length_a 10.0914(7)
_cell_length_b 19.504(2)
_cell_length_c 42.279(5)
_cell_measurement_temperature 150(2)
_cell_volume 8321.3(15)
_diffrn_ambient_temperature 150(2)
_exptl_crystal_density_diffrn 1.587
_cod_duplicate_entry 4300810
_cod_depositor_comments
;
The following automatic conversions were performed:
'_symmetry_cell_setting' value 'Orthorhombic' changed to 'orthorhombic'
according to '/home/saulius/struct/CIF-dictionaries/cif_core.dic'
dictionary named 'cif_core.dic' version 2.4.1 from 2010-06-29.

Automatic conversion script
Id: cif_fix_enum 1527 2010-12-29 10:47:43Z saulius 
;
_cod_database_code 4300283

loop_
_symmetry_equiv_pos_as_xyz
'x, y, z'
'-x+1/2, -y, z+1/2'
'x+1/2, -y+1/2, -z'
'-x, y+1/2, -z+1/2'
'-x, -y, -z'
'x-1/2, y, -z-1/2'
'-x-1/2, y-1/2, z'
'x, -y-1/2, z-1/2'

loop_
_atom_site_label
_atom_site_type_symbol
_atom_site_fract_x
_atom_site_fract_y
_atom_site_fract_z
_atom_site_U_iso_or_equiv
_atom_site_adp_type
_atom_site_occupancy
_atom_site_symmetry_multiplicity
_atom_site_calc_flag
_atom_site_refinement_flags
_atom_site_disorder_assembly
_atom_site_disorder_group
Pt1 Pt 0.95620(4) 0.38452(3) 0.130223(13) 0.0315(2) Uani 1 1 d . . .
Cl1 Cl 0.8775(3) 0.43164(18) 0.08408(8) 0.0347(9) Uani 1 1 d . . .
Cl2 Cl 1.1709(3) 0.4093(2) 0.11429(9) 0.0461(11) Uani 1 1 d . . .
Cl3 Cl 0.7421(3) 0.3623(2) 0.14725(11) 0.0550(12) Uani 1 1 d . . .
Cl4 Cl 0.9455(3) 0.49043(19) 0.15494(9) 0.0430(10) Uani 1 1 d . . .
Cl5 Cl 0.9660(4) 0.2779(2) 0.10628(11) 0.0608(12) Uani 1 1 d . . .
P1 P 0.2688(4) 0.0853(2) 0.05396(11) 0.0484(12) Uani 1 1 d . . .
O1 O 1.1203(8) 0.2961(5) 0.2148(2) 0.037(3) Uani 1 1 d . . .
N1 N 1.0149(10) 0.3475(6) 0.1731(3) 0.041(3) Uani 1 1 d . . .
H1 H 0.9611 0.3602 0.1884 0.049 Uiso 1 1 calc R . .
N2 N 1.0105(10) 0.3271(6) 0.2332(3) 0.038(3) Uani 1 1 d . . .
C1 C 1.1118(14) 0.3098(8) 0.1836(3) 0.032(4) Uani 1 1 d . . .
C2 C 1.2125(11) 0.2739(7) 0.1644(3) 0.038(4) Uani 1 1 d . . .
H2A H 1.3005 0.2941 0.1687 0.045 Uiso 1 1 calc R . .
H2B H 1.1926 0.2811 0.1417 0.045 Uiso 1 1 calc R . .
C3 C 1.2177(14) 0.1972(8) 0.1710(4) 0.059(5) Uani 1 1 d . . .
H3A H 1.2286 0.1897 0.1938 0.088 Uiso 1 1 calc R . .
H3B H 1.2927 0.1769 0.1597 0.088 Uiso 1 1 calc R . .
H3C H 1.1352 0.1758 0.1639 0.088 Uiso 1 1 calc R . .
C4 C 0.9568(12) 0.2712(7) 0.2521(3) 0.039(4) Uani 1 1 d . . .
H4A H 0.8869 0.2890 0.2663 0.047 Uiso 1 1 calc R . .
H4B H 1.0278 0.2509 0.2652 0.047 Uiso 1 1 calc R . .
C5 C 0.8985(12) 0.2165(8) 0.2302(3) 0.029(4) Uani 1 1 d . . .
C6 C 0.7964(12) 0.2331(8) 0.2105(4) 0.038(4) Uani 1 1 d . . .
H6 H 0.7630 0.2786 0.2103 0.045 Uiso 1 1 calc R . .
C7 C 0.7417(13) 0.1844(9) 0.1911(4) 0.043(4) Uani 1 1 d . . .
H7 H 0.6699 0.1963 0.1776 0.051 Uiso 1 1 calc R . .
C8 C 0.7896(14) 0.1187(9) 0.1910(4) 0.048(4) Uani 1 1 d . . .
H8 H 0.7499 0.0851 0.1777 0.058 Uiso 1 1 calc R . .
C9 C 0.8920(17) 0.1020(8) 0.2093(4) 0.057(5) Uani 1 1 d . . .
H9 H 0.9283 0.0571 0.2081 0.069 Uiso 1 1 calc R . .
C10 C 0.9478(13) 0.1505(10) 0.2308(4) 0.050(5) Uani 1 1 d . . .
H10 H 1.0165 0.1378 0.2450 0.060 Uiso 1 1 calc R . .
C11 C 1.0755(12) 0.3822(7) 0.2516(3) 0.044(4) Uani 1 1 d . . .
H11A H 1.1255 0.4125 0.2371 0.053 Uiso 1 1 calc R . .
H11B H 1.1391 0.3617 0.2667 0.053 Uiso 1 1 calc R . .
C12 C 0.9733(13) 0.4243(8) 0.2697(4) 0.032(4) Uani 1 1 d . . .
C13 C 0.9557(16) 0.4166(9) 0.3021(4) 0.054(5) Uani 1 1 d . . .
H13 H 1.0065 0.3835 0.3133 0.065 Uiso 1 1 calc R . .
C14 C 0.867(2) 0.4555(10) 0.3179(4) 0.070(6) Uani 1 1 d . . .
H14 H 0.8588 0.4502 0.3401 0.083 Uiso 1 1 calc R . .
C15 C 0.7895(19) 0.5028(12) 0.3024(6) 0.087(9) Uani 1 1 d . . .
H15 H 0.7265 0.5300 0.3135 0.104 Uiso 1 1 calc R . .
C16 C 0.8067(14) 0.5091(9) 0.2705(5) 0.062(6) Uani 1 1 d . . .
H16 H 0.7536 0.5417 0.2596 0.075 Uiso 1 1 calc R . .
C17 C 0.8982(13) 0.4703(8) 0.2525(4) 0.046(4) Uani 1 1 d . . .
H17 H 0.9072 0.4755 0.2302 0.055 Uiso 1 1 calc R . .
C18 C 0.3773(12) 0.0183(8) 0.0429(3) 0.054(5) Uani 1 1 d . . .
H18A H 0.4590 0.0393 0.0343 0.065 Uiso 1 1 calc R . .
H18B H 0.4027 -0.0069 0.0623 0.065 Uiso 1 1 calc R . .
C19 C 0.3251(13) -0.0363(9) 0.0179(4) 0.039(5) Uani 1 1 d . . .
C20 C 0.2840(12) -0.0197(8) -0.0115(4) 0.036(4) Uani 1 1 d . . .
H20 H 0.2725 0.0272 -0.0169 0.043 Uiso 1 1 calc R . .
C21 C 0.2588(11) -0.0683(8) -0.0335(3) 0.028(4) Uani 1 1 d . . .
H21 H 0.2341 -0.0555 -0.0543 0.034 Uiso 1 1 calc R . .
C22 C 0.2688(13) -0.1350(8) -0.0257(4) 0.041(4) Uani 1 1 d . . .
H22 H 0.2501 -0.1690 -0.0411 0.049 Uiso 1 1 calc R . .
C23 C 0.3058(14) -0.1547(9) 0.0043(4) 0.048(5) Uani 1 1 d . . .
H23 H 0.3124 -0.2017 0.0098 0.057 Uiso 1 1 calc R . .
C24 C 0.3326(11) -0.1044(9) 0.0259(3) 0.036(4) Uani 1 1 d . . .
H24 H 0.3568 -0.1168 0.0468 0.044 Uiso 1 1 calc R . .
C25 C 0.1263(12) 0.0579(9) 0.0760(4) 0.042(4) Uani 1 1 d . . .
C26 C 0.0772(12) -0.0093(8) 0.0728(3) 0.042(4) Uani 1 1 d . . .
H26 H 0.1166 -0.0408 0.0585 0.050 Uiso 1 1 calc R . .
C27 C -0.0303(13) -0.0282(8) 0.0913(4) 0.039(4) Uani 1 1 d . . .
H27 H -0.0674 -0.0726 0.0889 0.047 Uiso 1 1 calc R . .
C28 C -0.0840(13) 0.0167(9) 0.1130(4) 0.044(4) Uani 1 1 d . . .
H28 H -0.1529 0.0022 0.1268 0.053 Uiso 1 1 calc R . .
C29 C -0.0362(13) 0.0830(9) 0.1145(4) 0.053(5) Uani 1 1 d . . .
H29 H -0.0788 0.1150 0.1280 0.064 Uiso 1 1 calc R . .
C30 C 0.0708(13) 0.1041(9) 0.0970(4) 0.059(5) Uani 1 1 d . . .
H30 H 0.1057 0.1490 0.0993 0.071 Uiso 1 1 calc R . .
C37 C 0.2175(13) 0.1311(7) 0.0184(3) 0.038(4) Uani 1 1 d . . .
C38 C 0.3173(14) 0.1588(8) 0.0000(4) 0.046(5) Uani 1 1 d . . .
H38 H 0.4063 0.1581 0.0074 0.055 Uiso 1 1 calc R . .
C39 C 0.2896(17) 0.1860(7) -0.0278(3) 0.045(5) Uani 1 1 d . . .
H39 H 0.3597 0.2033 -0.0405 0.054 Uiso 1 1 calc R . .
C40 C 0.1619(19) 0.1899(8) -0.0387(4) 0.060(5) Uani 1 1 d . . .
H40 H 0.1423 0.2092 -0.0588 0.072 Uiso 1 1 calc R . .
C41 C 0.0625(17) 0.1647(8) -0.0193(4) 0.058(5) Uani 1 1 d . . .
H41 H -0.0270 0.1695 -0.0259 0.070 Uiso 1 1 calc R . .
C42 C 0.0875(14) 0.1335(7) 0.0086(4) 0.034(4) Uani 1 1 d . . .
H42 H 0.0184 0.1141 0.0210 0.041 Uiso 1 1 calc R . .
C31 C 0.3735(12) 0.1425(8) 0.0774(3) 0.032(4) Uani 1 1 d . . .
C32 C 0.3402(13) 0.2113(8) 0.0794(4) 0.038(4) Uani 1 1 d . . .
H32 H 0.2662 0.2278 0.0678 0.045 Uiso 1 1 calc R . .
C36 C 0.4774(15) 0.1201(9) 0.0962(4) 0.056(5) Uani 1 1 d . . .
H36 H 0.4972 0.0726 0.0972 0.068 Uiso 1 1 calc R . .
C33 C 0.4140(15) 0.2579(8) 0.0984(4) 0.047(5) Uani 1 1 d . . .
H33 H 0.3898 0.3048 0.1001 0.056 Uiso 1 1 calc R . .
C34 C 0.5192(17) 0.2326(10) 0.1139(4) 0.060(5) Uani 1 1 d . . .
H34 H 0.5733 0.2630 0.1258 0.072 Uiso 1 1 calc R . .
C35 C 0.5510(16) 0.1648(11) 0.1133(4) 0.066(5) Uani 1 1 d . . .
H35 H 0.6254 0.1488 0.1249 0.079 Uiso 1 1 calc R . .

loop_
_atom_site_aniso_label
_atom_site_aniso_U_11
_atom_site_aniso_U_22
_atom_site_aniso_U_33
_atom_site_aniso_U_23
_atom_site_aniso_U_13
_atom_site_aniso_U_12
Pt1 0.0312(3) 0.0331(5) 0.0304(3) 0.0029(4) -0.0050(3) 0.0013(3)
Cl1 0.0376(19) 0.037(3) 0.0295(19) 0.003(2) -0.0099(16) 0.0080(18)
Cl2 0.0341(19) 0.069(3) 0.035(2) 0.008(2) 0.0022(16) 0.0053(19)
Cl3 0.0327(19) 0.062(3) 0.071(3) 0.023(3) -0.002(2) -0.0039(19)
Cl4 0.049(2) 0.043(3) 0.036(2) -0.006(2) -0.0072(18) 0.008(2)
Cl5 0.087(3) 0.044(3) 0.052(3) -0.010(3) -0.027(2) 0.020(2)
P1 0.040(2) 0.061(3) 0.045(3) 0.023(3) 0.014(2) 0.010(2)
O1 0.041(5) 0.043(7) 0.027(6) 0.006(6) -0.002(5) 0.006(5)
N1 0.030(6) 0.060(10) 0.033(7) -0.007(8) 0.003(5) 0.002(7)
N2 0.033(6) 0.045(9) 0.037(7) -0.005(8) 0.002(6) 0.007(6)
C1 0.034(8) 0.037(11) 0.025(8) 0.007(9) -0.001(7) -0.016(8)
C2 0.033(8) 0.044(12) 0.036(9) -0.022(9) -0.011(7) 0.010(8)
C3 0.076(11) 0.050(13) 0.050(12) 0.002(11) 0.002(9) 0.013(9)
C4 0.048(9) 0.047(11) 0.023(7) 0.006(9) -0.003(7) -0.018(9)
C5 0.031(8) 0.024(11) 0.032(8) 0.010(9) 0.005(7) -0.016(8)
C6 0.042(9) 0.023(10) 0.047(10) -0.012(10) 0.001(8) 0.002(8)
C7 0.052(10) 0.039(12) 0.037(10) -0.005(10) -0.008(8) 0.010(10)
C8 0.051(10) 0.051(14) 0.043(10) -0.016(11) -0.006(8) -0.014(10)
C9 0.076(12) 0.025(12) 0.071(14) -0.007(11) 0.012(10) 0.009(10)
C10 0.036(9) 0.062(14) 0.053(11) 0.018(11) -0.016(8) -0.005(10)
C11 0.039(8) 0.051(11) 0.043(9) -0.011(10) -0.019(7) 0.002(9)
C12 0.040(8) 0.015(10) 0.041(9) 0.009(9) 0.000(8) -0.015(8)
C13 0.085(12) 0.044(13) 0.035(9) -0.017(11) 0.004(10) -0.008(10)
C14 0.107(17) 0.063(17) 0.039(11) 0.005(12) 0.019(12) -0.044(12)
C15 0.076(15) 0.079(19) 0.11(2) -0.06(2) 0.058(15) -0.047(12)
C16 0.031(10) 0.041(13) 0.11(2) -0.020(16) -0.013(11) -0.008(8)
C17 0.032(8) 0.068(13) 0.039(10) -0.009(11) 0.000(7) -0.001(9)
C18 0.043(9) 0.080(14) 0.039(10) 0.026(11) 0.007(8) 0.006(9)
C19 0.037(9) 0.043(13) 0.037(10) -0.021(11) -0.008(7) -0.010(9)
C20 0.051(9) 0.019(11) 0.037(10) 0.009(10) 0.002(8) 0.018(8)
C21 0.032(8) 0.028(11) 0.025(8) -0.011(9) -0.006(6) -0.008(8)
C22 0.065(10) 0.022(12) 0.037(9) -0.022(10) 0.009(8) -0.016(8)
C23 0.077(11) 0.034(12) 0.032(9) 0.006(11) 0.008(9) 0.007(9)
C24 0.039(8) 0.045(13) 0.026(7) 0.018(10) -0.004(6) -0.004(9)
C25 0.021(8) 0.043(12) 0.061(12) 0.010(11) 0.007(8) -0.009(8)
C26 0.029(8) 0.053(13) 0.043(10) -0.004(10) 0.019(7) 0.017(8)
C27 0.044(9) 0.022(10) 0.053(11) -0.001(9) -0.003(8) -0.004(8)
C28 0.044(9) 0.051(13) 0.037(10) -0.001(10) 0.005(8) -0.022(9)
C29 0.032(9) 0.085(15) 0.043(10) -0.013(11) 0.015(8) -0.013(9)
C30 0.032(9) 0.063(13) 0.081(14) -0.040(12) 0.018(9) -0.019(9)
C37 0.053(10) 0.037(11) 0.023(7) 0.002(9) 0.005(7) -0.007(8)
C38 0.047(9) 0.042(12) 0.048(11) 0.035(11) 0.012(8) 0.012(8)
C39 0.096(13) 0.019(11) 0.021(8) -0.007(9) 0.017(9) 0.009(9)
C40 0.116(15) 0.040(13) 0.024(9) -0.011(9) -0.019(10) -0.014(12)
C41 0.078(12) 0.044(14) 0.052(11) 0.012(11) -0.018(10) -0.020(10)
C42 0.054(10) 0.014(11) 0.034(9) 0.005(9) 0.011(7) -0.016(7)
C31 0.030(8) 0.035(12) 0.032(8) -0.010(9) -0.005(7) -0.014(8)
C32 0.035(9) 0.035(12) 0.043(10) -0.001(10) 0.009(7) -0.005(9)
C36 0.063(10) 0.068(14) 0.038(9) -0.014(11) -0.003(8) 0.008(10)
C33 0.050(10) 0.019(11) 0.072(14) -0.005(11) 0.020(9) 0.006(9)
C34 0.077(13) 0.058(16) 0.045(12) -0.013(12) -0.008(10) -0.028(11)
C35 0.075(12) 0.077(16) 0.047(11) 0.008(13) -0.028(10) 0.013(12)

loop_
_geom_bond_atom_site_label_1
_geom_bond_atom_site_label_2
_geom_bond_distance
_geom_bond_site_symmetry_2
_geom_bond_publ_flag
Pt1 N1 2.039(12) . ?
Pt1 Cl1 2.298(3) . ?
Pt1 Cl5 2.315(4) . ?
Pt1 Cl4 2.318(4) . ?
Pt1 Cl3 2.318(3) . ?
Pt1 Cl2 2.320(3) . ?
P1 C18 1.768(14) . ?
P1 C25 1.794(13) . ?
P1 C37 1.823(14) . ?
P1 C31 1.828(13) . ?
O1 C1 1.350(15) . ?
O1 N2 1.482(13) . ?
N1 C1 1.301(16) . ?
N1 H1 0.8800 . ?
N2 C4 1.456(15) . ?
N2 C11 1.481(15) . ?
C1 C2 1.477(18) . ?
C2 C3 1.521(16) . ?
C2 H2A 0.9900 . ?
C2 H2B 0.9900 . ?
C3 H3A 0.9800 . ?
C3 H3B 0.9800 . ?
C3 H3C 0.9800 . ?
C4 C5 1.529(17) . ?
C4 H4A 0.9900 . ?
C4 H4B 0.9900 . ?
C5 C6 1.363(17) . ?
C5 C10 1.380(18) . ?
C6 C7 1.372(17) . ?
C6 H6 0.9500 . ?
C7 C8 1.368(18) . ?
C7 H7 0.9500 . ?
C8 C9 1.334(19) . ?
C8 H8 0.9500 . ?
C9 C10 1.43(2) . ?
C9 H9 0.9500 . ?
C10 H10 0.9500 . ?
C11 C12 1.524(18) . ?
C11 H11A 0.9900 . ?
C11 H11B 0.9900 . ?
C12 C17 1.381(18) . ?
C12 C13 1.393(19) . ?
C13 C14 1.35(2) . ?
C13 H13 0.9500 . ?
C14 C15 1.38(2) . ?
C14 H14 0.9500 . ?
C15 C16 1.37(3) . ?
C15 H15 0.9500 . ?
C16 C17 1.42(2) . ?
C16 H16 0.9500 . ?
C17 H17 0.9500 . ?
C18 C19 1.591(19) . ?
C18 H18A 0.9900 . ?
C18 H18B 0.9900 . ?
C19 C20 1.348(19) . ?
C19 C24 1.373(19) . ?
C20 C21 1.351(17) . ?
C20 H20 0.9500 . ?
C21 C22 1.345(17) . ?
C21 H21 0.9500 . ?
C22 C23 1.375(19) . ?
C22 H22 0.9500 . ?
C23 C24 1.366(19) . ?
C23 H23 0.9500 . ?
C24 H24 0.9500 . ?
C25 C30 1.385(18) . ?
C25 C26 1.407(17) . ?
C26 C27 1.385(17) . ?
C26 H26 0.9500 . ?
C27 C28 1.380(18) . ?
C27 H27 0.9500 . ?
C28 C29 1.381(18) . ?
C28 H28 0.9500 . ?
C29 C30 1.371(17) . ?
C29 H29 0.9500 . ?
C30 H30 0.9500 . ?
C37 C42 1.377(17) . ?
C37 C38 1.383(17) . ?
C38 C39 1.318(18) . ?
C38 H38 0.9500 . ?
C39 C40 1.371(19) . ?
C39 H39 0.9500 . ?
C40 C41 1.39(2) . ?
C40 H40 0.9500 . ?
C41 C42 1.353(18) . ?
C41 H41 0.9500 . ?
C42 H42 0.9500 . ?
C31 C32 1.386(17) . ?
C31 C36 1.388(18) . ?
C32 C33 1.425(18) . ?
C32 H32 0.9500 . ?
C36 C35 1.35(2) . ?
C36 H36 0.9500 . ?
C33 C34 1.34(2) . ?
C33 H33 0.9500 . ?
C34 C35 1.36(2) . ?
C34 H34 0.9500 . ?
C35 H35 0.9500 . ?
